data_7239528
loop_
_publ_author_name
'Yin, Ping'
'Zhang, Qinghua'
'Zhang, Jiaheng'
'Parrish, Damon A.'
'Shreeve, Jean'ne M.'

_publ_section_title
;
 N-Trinitroethylamino functionalization of nitroimidazoles: a new strategy
 for high performance energetic materials
;
_journal_issue 25
_journal_name_full 'Journal of Materials Chemistry A'
_journal_page_first 7500
_journal_paper_doi 10.1039/c3ta11356f
_journal_volume 1
_journal_year 2013
_chemical_formula_moiety 'C5 H4 N8 O10'
_chemical_formula_sum 'C5 H4 N8 O10'
_chemical_formula_weight 336.16
_chemical_name_systematic
;
4,5-dinitro-N-(2,2,2-trinitroethyl)-1H-imidazol-1-amine
;
_space_group_IT_number 14
_space_group_name_Hall '-P 2yn'
_space_group_name_H-M_alt 'P 1 21/n 1'
_symmetry_cell_setting monoclinic
_symmetry_space_group_name_H-M 'P 1 21/n 1'
_atom_sites_solution_hydrogens geom
_atom_sites_solution_primary direct
_atom_sites_solution_secondary difmap
_audit_creation_date 2012-12-20
_audit_creation_method 'from SHELXTL CIF, local template and enCIFer'
_cell_angle_alpha 90.00
_cell_angle_beta 103.532(2)
_cell_angle_gamma 90.00
_cell_formula_units_Z 4
_cell_length_a 8.3893(5)
_cell_length_b 10.0156(6)
_cell_length_c 14.3147(8)
_cell_measurement_temperature 150(2)
_cell_volume 1169.39(12)
_computing_cell_refinement 'Bruker APEX2 v2010.3-0 (Bruker, 2009)'
_computing_data_collection 'Bruker APEX2 v2010.3-0 (Bruker, 2009)'
_computing_data_reduction
;
Bruker SAINT v7.68A (Bruker, 2009), Bruker XPREP v2008/2 (Bruker, 2008)
;
_computing_molecular_graphics 'Bruker SHELXTL v2008/4 (Bruker, 2008)'
_computing_publication_material 'Bruker SHELXTL v2008/4 (Bruker, 2008)'
_computing_structure_refinement 'Bruker SHELXTL v2008/4 (Bruker, 2008)'
_computing_structure_solution 'Bruker SHELXTL v2008/4 (Bruker, 2008)'
_diffrn_ambient_temperature 150(2)
_diffrn_measured_fraction_theta_full 0.999
_diffrn_measured_fraction_theta_max 0.999
_diffrn_measurement_device_type 'Bruker SMART APEX II CCD'
_diffrn_measurement_method '\w scans'
_diffrn_radiation_monochromator graphite
_diffrn_radiation_source 'fine focus sealed tube'
_diffrn_radiation_type MoK\a
_diffrn_radiation_wavelength 0.71073
_diffrn_reflns_av_R_equivalents 0.0235
_diffrn_reflns_av_sigmaI/netI 0.0186
_diffrn_reflns_limit_h_max 10
_diffrn_reflns_limit_h_min -10
_diffrn_reflns_limit_k_max 12
_diffrn_reflns_limit_k_min -12
_diffrn_reflns_limit_l_max 16
_diffrn_reflns_limit_l_min -17
_diffrn_reflns_number 10968
_diffrn_reflns_theta_full 26.39
_diffrn_reflns_theta_max 26.39
_diffrn_reflns_theta_min 2.51
_exptl_absorpt_coefficient_mu 0.185
_exptl_absorpt_correction_T_max 0.9980
_exptl_absorpt_correction_T_min 0.9163
_exptl_absorpt_correction_type multi-scan
_exptl_absorpt_process_details 'SADABS v2008/1 (Bruker, 2008)'
_exptl_crystal_colour yellow
_exptl_crystal_density_diffrn 1.909
_exptl_crystal_density_method 'not measured'
_exptl_crystal_description plate
_exptl_crystal_F_000 680
_exptl_crystal_size_max 0.48
_exptl_crystal_size_mid 0.46
_exptl_crystal_size_min 0.01
_refine_diff_density_max 0.286
_refine_diff_density_min -0.268
_refine_diff_density_rms 0.047
_refine_ls_extinction_method none
_refine_ls_goodness_of_fit_ref 1.044
_refine_ls_hydrogen_treatment mixed
_refine_ls_matrix_type full
_refine_ls_number_parameters 211
_refine_ls_number_reflns 2396
_refine_ls_number_restraints 0
_refine_ls_restrained_S_all 1.044
_refine_ls_R_factor_all 0.0337
_refine_ls_R_factor_gt 0.0292
_refine_ls_shift/su_max 0.000
_refine_ls_shift/su_mean 0.000
_refine_ls_structure_factor_coef Fsqd
_refine_ls_weighting_details 'calc w=1/[\s^2^(Fo^2^)+(0.0407P)^2^+0.4058P] where P=(Fo^2^+2Fc^2^)/3'
_refine_ls_weighting_scheme calc
_refine_ls_wR_factor_gt 0.0750
_refine_ls_wR_factor_ref 0.0779
_reflns_number_gt 2121
_reflns_number_total 2396
_reflns_threshold_expression I>2\s(I)
_cod_data_source_file c3ta11356f.txt
_cod_data_source_block shrv220
_cod_depositor_comments
;
The following automatic conversions were performed:

data item '_symmetry_cell_setting' value 'Monoclinic' was changed to
'monoclinic' in accordance with the
/home/saulius/struct/COD-crude-data/automatic-downloads/DataCite-retrospective/RSC/depositions/lib/dictionaries/cif_core.dic
dictionary named 'cif_core.dic' version 2.4.2 last updated on
2011-04-26.

Automatic conversion script
Id: cif_fix_values 6909 2019-04-08 15:41:33Z antanas 
;
_cod_original_sg_symbol_H-M P2(1)/n
_cod_database_code 7239528

loop_
_symmetry_equiv_pos_as_xyz
'x, y, z'
'-x+1/2, y+1/2, -z+1/2'
'-x, -y, -z'
'x-1/2, -y-1/2, z-1/2'

loop_
_atom_site_label
_atom_site_type_symbol
_atom_site_fract_x
_atom_site_fract_y
_atom_site_fract_z
_atom_site_U_iso_or_equiv
_atom_site_adp_type
_atom_site_occupancy
_atom_site_symmetry_multiplicity
_atom_site_calc_flag
_atom_site_refinement_flags
N1 N -0.12769(12) 0.57470(10) 0.71942(7) 0.0147(2) Uani 1 1 d .
C2 C -0.17657(15) 0.68405(13) 0.76065(9) 0.0176(3) Uani 1 1 d .
H2 H -0.1355 0.7085 0.8260 0.021 Uiso 1 1 calc R
N3 N -0.28832(13) 0.75267(11) 0.69906(8) 0.0182(2) Uani 1 1 d .
C4 C -0.31085(15) 0.68456(12) 0.61526(9) 0.0154(3) Uani 1 1 d .
C5 C -0.21390(15) 0.57354(12) 0.62473(9) 0.0149(3) Uani 1 1 d .
N6 N -0.00859(13) 0.48605(11) 0.76930(8) 0.0156(2) Uani 1 1 d .
H6 H -0.0555(19) 0.4085(16) 0.7725(11) 0.019 Uiso 1 1 d .
C7 C 0.13740(15) 0.48011(12) 0.73056(9) 0.0159(3) Uani 1 1 d .
H7A H 0.1444 0.5612 0.6922 0.019 Uiso 1 1 calc R
H7B H 0.1318 0.4013 0.6882 0.019 Uiso 1 1 calc R
C8 C 0.28716(15) 0.47048(12) 0.81370(9) 0.0158(3) Uani 1 1 d .
N9 N 0.31365(13) 0.32874(11) 0.85256(8) 0.0183(2) Uani 1 1 d .
O10 O 0.45353(12) 0.29404(10) 0.88823(8) 0.0295(3) Uani 1 1 d .
O11 O 0.19032(12) 0.26092(9) 0.84242(7) 0.0248(2) Uani 1 1 d .
N12 N 0.44411(13) 0.50744(11) 0.78388(8) 0.0200(3) Uani 1 1 d .
O13 O 0.53724(13) 0.58448(11) 0.83408(8) 0.0340(3) Uani 1 1 d .
O14 O 0.46052(12) 0.45285(11) 0.71097(8) 0.0314(3) Uani 1 1 d .
N15 N 0.27454(13) 0.56156(11) 0.89617(8) 0.0206(2) Uani 1 1 d .
O16 O 0.29982(13) 0.51330(11) 0.97568(7) 0.0314(3) Uani 1 1 d .
O17 O 0.23906(13) 0.67676(10) 0.87252(8) 0.0307(3) Uani 1 1 d .
N18 N -0.43320(13) 0.72921(11) 0.53178(8) 0.0184(2) Uani 1 1 d .
O19 O -0.47713(13) 0.84542(10) 0.53039(8) 0.0291(2) Uani 1 1 d .
O20 O -0.48406(12) 0.64676(10) 0.46886(7) 0.0256(2) Uani 1 1 d .
N21 N -0.18409(13) 0.47441(11) 0.55801(8) 0.0181(2) Uani 1 1 d .
O22 O -0.15046(12) 0.36111(9) 0.58921(7) 0.0254(2) Uani 1 1 d .
O23 O -0.19168(13) 0.51068(11) 0.47575(7) 0.0286(2) Uani 1 1 d .

loop_
_atom_site_aniso_label
_atom_site_aniso_U_11
_atom_site_aniso_U_22
_atom_site_aniso_U_33
_atom_site_aniso_U_23
_atom_site_aniso_U_13
_atom_site_aniso_U_12
N1 0.0136(5) 0.0154(5) 0.0147(5) 0.0018(4) 0.0024(4) 0.0003(4)
C2 0.0158(6) 0.0192(6) 0.0176(6) -0.0029(5) 0.0039(5) -0.0008(5)
N3 0.0173(5) 0.0181(5) 0.0192(6) -0.0011(4) 0.0045(4) 0.0012(4)
C4 0.0141(6) 0.0166(6) 0.0156(6) 0.0017(5) 0.0035(5) -0.0008(5)
C5 0.0141(6) 0.0161(6) 0.0142(6) 0.0007(5) 0.0026(5) -0.0015(4)
N6 0.0132(5) 0.0150(5) 0.0182(6) 0.0052(4) 0.0027(4) 0.0014(4)
C7 0.0154(6) 0.0168(6) 0.0155(6) 0.0014(5) 0.0032(5) 0.0004(5)
C8 0.0153(6) 0.0146(6) 0.0179(7) 0.0002(5) 0.0044(5) 0.0008(5)
N9 0.0184(5) 0.0179(5) 0.0186(6) 0.0021(4) 0.0042(4) 0.0032(4)
O10 0.0197(5) 0.0288(5) 0.0372(6) 0.0092(5) 0.0007(4) 0.0077(4)
O11 0.0222(5) 0.0181(5) 0.0342(6) 0.0037(4) 0.0073(4) -0.0024(4)
N12 0.0153(5) 0.0222(6) 0.0225(6) 0.0039(5) 0.0043(5) 0.0008(4)
O13 0.0236(5) 0.0382(6) 0.0403(7) -0.0062(5) 0.0077(5) -0.0141(5)
O14 0.0253(5) 0.0442(6) 0.0282(6) -0.0048(5) 0.0129(4) 0.0019(5)
N15 0.0164(5) 0.0220(6) 0.0228(6) -0.0059(5) 0.0029(4) -0.0018(4)
O16 0.0322(6) 0.0429(6) 0.0176(5) -0.0046(5) 0.0031(4) 0.0034(5)
O17 0.0328(6) 0.0170(5) 0.0433(7) -0.0070(4) 0.0108(5) 0.0004(4)
N18 0.0157(5) 0.0222(6) 0.0178(6) 0.0040(5) 0.0051(4) 0.0027(4)
O19 0.0348(6) 0.0243(5) 0.0283(6) 0.0072(4) 0.0075(4) 0.0141(4)
O20 0.0232(5) 0.0299(5) 0.0200(5) -0.0006(4) -0.0022(4) -0.0017(4)
N21 0.0161(5) 0.0195(6) 0.0177(6) -0.0022(4) 0.0015(4) 0.0007(4)
O22 0.0295(5) 0.0164(5) 0.0272(5) -0.0022(4) 0.0002(4) 0.0045(4)
O23 0.0370(6) 0.0346(6) 0.0151(5) 0.0001(4) 0.0076(4) 0.0064(5)

loop_
_atom_type_symbol
_atom_type_description
_atom_type_scat_dispersion_real
_atom_type_scat_dispersion_imag
_atom_type_scat_source
C C 0.0033 0.0016 'International Tables Vol C Tables 4.2.6.8 and 6.1.1.4'
H H 0.0000 0.0000 'International Tables Vol C Tables 4.2.6.8 and 6.1.1.4'
N N 0.0061 0.0033 'International Tables Vol C Tables 4.2.6.8 and 6.1.1.4'
O O 0.0106 0.0060 'International Tables Vol C Tables 4.2.6.8 and 6.1.1.4'

loop_
_geom_angle_atom_site_label_1
_geom_angle_atom_site_label_2
_geom_angle_atom_site_label_3
_geom_angle
C2 N1 C5 107.03(10)
C2 N1 N6 122.94(10)
C5 N1 N6 130.02(10)
N3 C2 N1 111.76(11)
N3 C2 H2 124.1
N1 C2 H2 124.1
C2 N3 C4 105.04(11)
N3 C4 C5 111.45(11)
N3 C4 N18 119.95(11)
C5 C4 N18 128.51(12)
C4 C5 N1 104.71(11)
C4 C5 N21 133.44(12)
N1 C5 N21 121.70(11)
N1 N6 C7 113.21(10)
N1 N6 H6 108.3(10)
C7 N6 H6 114.3(10)
N6 C7 C8 108.60(10)
N6 C7 H7A 110.0
C8 C7 H7A 110.0
N6 C7 H7B 110.0
C8 C7 H7B 110.0
H7A C7 H7B 108.4
N15 C8 C7 112.13(10)
N15 C8 N12 107.15(9)
C7 C8 N12 112.11(10)
N15 C8 N9 107.92(10)
C7 C8 N9 111.66(10)
N12 C8 N9 105.52(9)
O10 N9 O11 126.90(11)
O10 N9 C8 117.65(10)
O11 N9 C8 115.43(10)
O13 N12 O14 127.68(12)
O13 N12 C8 118.04(11)
O14 N12 C8 114.27(11)
O16 N15 O17 128.13(12)
O16 N15 C8 117.65(11)
O17 N15 C8 114.22(11)
O19 N18 O20 125.48(11)
O19 N18 C4 117.40(11)
O20 N18 C4 117.12(10)
O23 N21 O22 125.60(11)
O23 N21 C5 117.21(11)
O22 N21 C5 117.18(11)

loop_
_geom_bond_atom_site_label_1
_geom_bond_atom_site_label_2
_geom_bond_distance
N1 C2 1.3525(16)
N1 C5 1.3790(16)
N1 N6 1.4010(14)
C2 N3 1.3197(17)
C2 H2 0.9500
N3 C4 1.3543(17)
C4 C5 1.3656(18)
C4 N18 1.4517(16)
C5 N21 1.4396(16)
N6 C7 1.4591(16)
N6 H6 0.877(16)
C7 C8 1.5180(18)
C7 H7A 0.9900
C7 H7B 0.9900
C8 N15 1.5152(16)
C8 N12 1.5218(16)
C8 N9 1.5220(16)
N9 O10 1.2158(14)
N9 O11 1.2176(14)
N12 O13 1.2081(15)
N12 O14 1.2143(15)
N15 O16 1.2088(15)
N15 O17 1.2195(15)
N18 O19 1.2196(15)
N18 O20 1.2229(14)
N21 O23 1.2196(15)
N21 O22 1.2279(14)

loop_
_geom_hbond_atom_site_label_D
_geom_hbond_atom_site_label_H
_geom_hbond_atom_site_label_A
_geom_hbond_distance_DH
_geom_hbond_distance_HA
_geom_hbond_distance_DA
_geom_hbond_angle_DHA
_geom_hbond_site_symmetry_A
N6 H6 N3 0.877(16) 2.137(16) 2.9887(15) 163.7(14) 2_446

loop_
_geom_torsion_atom_site_label_1
_geom_torsion_atom_site_label_2
_geom_torsion_atom_site_label_3
_geom_torsion_atom_site_label_4
_geom_torsion
C5 N1 C2 N3 0.19(14)
N6 N1 C2 N3 179.27(11)
N1 C2 N3 C4 -0.27(14)
C2 N3 C4 C5 0.25(14)
C2 N3 C4 N18 177.03(11)
N3 C4 C5 N1 -0.14(14)
N18 C4 C5 N1 -176.57(11)
N3 C4 C5 N21 -175.53(12)
N18 C4 C5 N21 8.0(2)
C2 N1 C5 C4 -0.02(13)
N6 N1 C5 C4 -179.01(11)
C2 N1 C5 N21 176.05(11)
N6 N1 C5 N21 -2.94(19)
C2 N1 N6 C7 -117.13(12)
C5 N1 N6 C7 61.72(16)
N1 N6 C7 C8 140.78(10)
N6 C7 C8 N15 -41.38(13)
N6 C7 C8 N12 -161.96(10)
N6 C7 C8 N9 79.87(12)
N15 C8 N9 O10 -85.82(13)
C7 C8 N9 O10 150.51(11)
N12 C8 N9 O10 28.47(14)
N15 C8 N9 O11 95.62(12)
C7 C8 N9 O11 -28.04(14)
N12 C8 N9 O11 -150.09(11)
N15 C8 N12 O13 8.87(15)
C7 C8 N12 O13 132.29(12)
N9 C8 N12 O13 -105.96(13)
N15 C8 N12 O14 -171.85(11)
C7 C8 N12 O14 -48.42(15)
N9 C8 N12 O14 73.33(13)
C7 C8 N15 O16 129.27(12)
N12 C8 N15 O16 -107.31(12)
N9 C8 N15 O16 5.90(14)
C7 C8 N15 O17 -50.64(14)
N12 C8 N15 O17 72.78(13)
N9 C8 N15 O17 -174.02(10)
N3 C4 N18 O19 21.25(17)
C5 C4 N18 O19 -162.58(12)
N3 C4 N18 O20 -158.46(11)
C5 C4 N18 O20 17.71(19)
C4 C5 N21 O23 31.9(2)
N1 C5 N21 O23 -142.85(12)
C4 C5 N21 O22 -149.29(14)
N1 C5 N21 O22 35.94(16)
